data_1506753
loop_
_publ_author_name
'Sessler, Jonathan L.'
'Roznyatovskiy, Vladimir'
'Pantos, G. Dan'
'Borisova, Natalya E.'
'Reshetova, Marina D.'
'Lynch, Vincent M.'
'Khrustalev, Victor N.'
'Ustynyuk, Yuri A.'

_publ_section_title
;
 Synthesis and anion binding properties of 2,5-diamidothiophene
 polypyrrole Schiff base macrocycles.
;
_journal_issue 23
_journal_name_full 'Organic letters'
_journal_page_first 5277
_journal_page_last 5280
_journal_paper_doi 10.1021/ol052162b
_journal_volume 7
_journal_year 2005
_chemical_formula_moiety 'C43 H34 N6 O2 S, 3(C3 H6 O)'
_chemical_formula_sum 'C52 H52 N6 O5 S'
_chemical_formula_weight 873.06
_chemical_name_systematic
; 
 ? 
;
_space_group_IT_number 2
_symmetry_cell_setting triclinic
_symmetry_space_group_name_Hall '-P 1'
_symmetry_space_group_name_H-M 'P -1'
_atom_sites_solution_hydrogens difmap
_atom_sites_solution_primary direct
_atom_sites_solution_secondary difmap
_audit_creation_method SHELXL-97
_cell_angle_alpha 85.570(3)
_cell_angle_beta 60.812(2)
_cell_angle_gamma 83.295(3)
_cell_formula_units_Z 2
_cell_length_a 13.8696(19)
_cell_length_b 13.8755(19)
_cell_length_c 13.9159(19)
_cell_measurement_reflns_used 5462
_cell_measurement_temperature 120(2)
_cell_measurement_theta_max 26.9
_cell_measurement_theta_min 2.3
_cell_volume 2321.4(6)
_computing_cell_refinement 'SAINTPlus (Bruker, 1998a)'
_computing_data_collection 'SMART (Bruker, 1998b)'
_computing_data_reduction 'SAINTPlus (Bruker, 1998a)'
_computing_molecular_graphics 'SHELXTL ver. 5.1 (Sheldrick, 1998b)'
_computing_publication_material 'SHELXTL ver. 5.1 (Sheldrick, 1998b)'
_computing_structure_refinement 'SHELXTL ver. 5.1 (Sheldrick, 1998b)'
_computing_structure_solution 'SHELXTL ver. 5.1 (Sheldrick, 1998b)'
_diffrn_ambient_temperature 120(2)
_diffrn_measured_fraction_theta_full 0.991
_diffrn_measured_fraction_theta_max 0.991
_diffrn_measurement_device_type 'Bruker SMART 1000 CCD area detector'
_diffrn_measurement_method 'phi and omega scans'
_diffrn_radiation_monochromator graphite
_diffrn_radiation_source 'normal-focus sealed tube'
_diffrn_radiation_type MoK\a
_diffrn_radiation_wavelength 0.71073
_diffrn_reflns_av_R_equivalents 0.0195
_diffrn_reflns_av_sigmaI/netI 0.0263
_diffrn_reflns_limit_h_max 17
_diffrn_reflns_limit_h_min -17
_diffrn_reflns_limit_k_max 17
_diffrn_reflns_limit_k_min -17
_diffrn_reflns_limit_l_max 17
_diffrn_reflns_limit_l_min -17
_diffrn_reflns_number 22527
_diffrn_reflns_theta_full 27.05
_diffrn_reflns_theta_max 27.05
_diffrn_reflns_theta_min 1.68
_exptl_absorpt_coefficient_mu 0.124
_exptl_absorpt_correction_T_max 0.978
_exptl_absorpt_correction_T_min 0.964
_exptl_absorpt_correction_type multi-scan
_exptl_absorpt_process_details 'SADABS (Sheldrick, 1998a)'
_exptl_crystal_colour 'light yellow'
_exptl_crystal_density_diffrn 1.249
_exptl_crystal_density_method 'not measured'
_exptl_crystal_description prism
_exptl_crystal_F_000 924
_exptl_crystal_size_max 0.30
_exptl_crystal_size_mid 0.20
_exptl_crystal_size_min 0.18
_refine_diff_density_max 0.293
_refine_diff_density_min -0.242
_refine_diff_density_rms 0.046
_refine_ls_extinction_method none
_refine_ls_goodness_of_fit_ref 1.007
_refine_ls_hydrogen_treatment refall
_refine_ls_matrix_type full
_refine_ls_number_parameters 785
_refine_ls_number_reflns 10101
_refine_ls_number_restraints 0
_refine_ls_restrained_S_all 1.007
_refine_ls_R_factor_all 0.0587
_refine_ls_R_factor_gt 0.0454
_refine_ls_shift/su_max 0.001
_refine_ls_shift/su_mean 0.000
_refine_ls_structure_factor_coef Fsqd
_refine_ls_weighting_details 'calc w=1/[\s^2^(Fo^2^)+(0.0380P)^2^+1.5000P] where P=(Fo^2^+2Fc^2^)/3'
_refine_ls_weighting_scheme calc
_refine_ls_wR_factor_gt 0.1005
_refine_ls_wR_factor_ref 0.1072
_reflns_number_gt 7891
_reflns_number_total 10101
_reflns_threshold_expression I>2\s(I)
_cod_data_source_file ol052162bsi20050908_033958.cif
_cod_data_source_block 6
_cod_depositor_comments
;
The following automatic conversions were performed:

'_symmetry_cell_setting' value 'Triclinic' changed to 'triclinic'
according to /home/saulius/struct/CIF-dictionaries/cif_core.dic
dictionary named 'cif_core.dic' version 2.4.1 from 2010-06-29.

Automatic conversion script
Id: cif_fix_values 1715 2011-07-08 13:25:40Z adriana 
;
_cod_database_code 1506753

loop_
_symmetry_equiv_pos_as_xyz
'x, y, z'
'-x, -y, -z'

loop_
_atom_site_label
_atom_site_type_symbol
_atom_site_fract_x
_atom_site_fract_y
_atom_site_fract_z
_atom_site_U_iso_or_equiv
_atom_site_adp_type
_atom_site_occupancy
_atom_site_symmetry_multiplicity
_atom_site_calc_flag
S1 S 0.55852(3) -0.03349(3) 0.72111(3) 0.02755(10) Uani 1 1 d
O1 O 0.38380(11) -0.16093(8) 0.73680(11) 0.0367(3) Uani 1 1 d
O2 O 0.76603(10) 0.04255(8) 0.72229(11) 0.0362(3) Uani 1 1 d
N1 N 0.27204(11) -0.02243(10) 0.74790(11) 0.0277(3) Uani 1 1 d
N2 N 0.18595(11) 0.12873(10) 0.67301(12) 0.0283(3) Uani 1 1 d
N3 N 0.19284(11) 0.33188(10) 0.71405(12) 0.0263(3) Uani 1 1 d
N4 N 0.40596(11) 0.46032(10) 0.74356(11) 0.0249(3) Uani 1 1 d
N5 N 0.63546(11) 0.38031(9) 0.68166(11) 0.0270(3) Uani 1 1 d
N6 N 0.68236(12) 0.19516(10) 0.72244(12) 0.0272(3) Uani 1 1 d
C1 C 0.41532(13) -0.01671(11) 0.79588(13) 0.0258(3) Uani 1 1 d
C2 C 0.37926(13) 0.05622(11) 0.87058(13) 0.0241(3) Uani 1 1 d
C3 C 0.46982(13) 0.10143(11) 0.86501(13) 0.0244(3) Uani 1 1 d
C4 C 0.57115(13) 0.06180(11) 0.78519(13) 0.0262(3) Uani 1 1 d
C5 C 0.35461(13) -0.07511(11) 0.76009(13) 0.0261(3) Uani 1 1 d
C6 C 0.22143(13) -0.04561(12) 0.68636(13) 0.0263(3) Uani 1 1 d
C7 C 0.21562(13) -0.14001(12) 0.66255(14) 0.0287(3) Uani 1 1 d
C8 C 0.16759(14) -0.15504(13) 0.59790(15) 0.0333(4) Uani 1 1 d
C9 C 0.12561(15) -0.07698(13) 0.55717(15) 0.0353(4) Uani 1 1 d
C10 C 0.13157(14) 0.01731(13) 0.58028(15) 0.0323(4) Uani 1 1 d
C11 C 0.17946(13) 0.03431(12) 0.64455(13) 0.0278(3) Uani 1 1 d
C12 C 0.21837(13) 0.19437(12) 0.59608(14) 0.0280(3) Uani 1 1 d
C13 C 0.22747(13) 0.29294(12) 0.61280(14) 0.0278(3) Uani 1 1 d
C14 C 0.28278(15) 0.36226(13) 0.53367(15) 0.0331(4) Uani 1 1 d
C15 C 0.28197(15) 0.44349(13) 0.58860(15) 0.0329(4) Uani 1 1 d
C16 C 0.22576(13) 0.42316(11) 0.70022(14) 0.0267(3) Uani 1 1 d
C17 C 0.20320(13) 0.48649(11) 0.79492(13) 0.0266(3) Uani 1 1 d
C18 C 0.31171(13) 0.52216(11) 0.77311(13) 0.0247(3) Uani 1 1 d
C19 C 0.33595(14) 0.61393(11) 0.78280(13) 0.0263(3) Uani 1 1 d
C20 C 0.44781(14) 0.60726(12) 0.75765(13) 0.0266(3) Uani 1 1 d
C21 C 0.49032(13) 0.51142(11) 0.73377(13) 0.0246(3) Uani 1 1 d
C22 C 0.60129(13) 0.47063(11) 0.70356(13) 0.0259(3) Uani 1 1 d
C23 C 0.74816(13) 0.35051(12) 0.65024(14) 0.0275(3) Uani 1 1 d
C24 C 0.83492(15) 0.41022(13) 0.59648(17) 0.0369(4) Uani 1 1 d
C25 C 0.94262(16) 0.37507(14) 0.5707(2) 0.0465(5) Uani 1 1 d
C26 C 0.96504(15) 0.28025(14) 0.59693(18) 0.0415(5) Uani 1 1 d
C27 C 0.88124(14) 0.21837(13) 0.64800(15) 0.0321(4) Uani 1 1 d
C28 C 0.77272(13) 0.25273(11) 0.67317(13) 0.0261(3) Uani 1 1 d
C29 C 0.68329(13) 0.09733(11) 0.74155(13) 0.0266(3) Uani 1 1 d
C30 C 0.26011(13) 0.08475(11) 0.94865(13) 0.0260(3) Uani 1 1 d
C31 C 0.20709(17) 0.04036(14) 1.05217(15) 0.0391(4) Uani 1 1 d
C32 C 0.09537(19) 0.06618(17) 1.12294(18) 0.0541(6) Uani 1 1 d
C33 C 0.03633(18) 0.13545(16) 1.09052(19) 0.0523(6) Uani 1 1 d
C34 C 0.08829(16) 0.18053(15) 0.98925(17) 0.0428(5) Uani 1 1 d
C35 C 0.20055(14) 0.15630(12) 0.91859(15) 0.0320(4) Uani 1 1 d
C36 C 0.45770(13) 0.18161(11) 0.93658(13) 0.0253(3) Uani 1 1 d
C37 C 0.40625(15) 0.27208(12) 0.93026(14) 0.0317(4) Uani 1 1 d
C38 C 0.40175(16) 0.34855(13) 0.99185(15) 0.0359(4) Uani 1 1 d
C39 C 0.44657(16) 0.33466(13) 1.06183(15) 0.0358(4) Uani 1 1 d
C40 C 0.49632(17) 0.24379(13) 1.07050(16) 0.0379(4) Uani 1 1 d
C41 C 0.50216(15) 0.16800(12) 1.00800(14) 0.0317(4) Uani 1 1 d
C42 C 0.15314(15) 0.43086(13) 0.90612(14) 0.0322(4) Uani 1 1 d
C43 C 0.12048(16) 0.57412(14) 0.80194(18) 0.0367(4) Uani 1 1 d
O3 O 0.42577(9) 0.25865(8) 0.68329(9) 0.0295(3) Uani 1 1 d
C44 C 0.48362(13) 0.24082(12) 0.58549(14) 0.0278(3) Uani 1 1 d
C45 C 0.49118(17) 0.14247(13) 0.54265(16) 0.0353(4) Uani 1 1 d
C46 C 0.55293(16) 0.31445(14) 0.50387(16) 0.0347(4) Uani 1 1 d
O4 O -0.06255(13) 0.34477(12) 0.89510(16) 0.0653(5) Uani 1 1 d
C47 C -0.14987(18) 0.31811(15) 0.91259(17) 0.0444(5) Uani 1 1 d
C48 C -0.2382(2) 0.38750(19) 0.9084(2) 0.0523(5) Uani 1 1 d
C49 C -0.1755(3) 0.21448(19) 0.9406(3) 0.0652(7) Uani 1 1 d
O5 O 0.76833(14) 0.66144(13) 0.66961(14) 0.0637(5) Uani 1 1 d
C50 C 0.81762(16) 0.70044(14) 0.70491(16) 0.0400(4) Uani 1 1 d
C51 C 0.8083(3) 0.80731(19) 0.7117(3) 0.0720(8) Uani 1 1 d
C52 C 0.8918(3) 0.6436(3) 0.7419(3) 0.0763(8) Uani 1 1 d
H1N H 0.2601(16) 0.0399(15) 0.7646(16) 0.036(5) Uiso 1 1 d
H3N H 0.1478(18) 0.3046(15) 0.7776(18) 0.046(6) Uiso 1 1 d
H4N H 0.4124(15) 0.3951(14) 0.7281(15) 0.028(5) Uiso 1 1 d
H6N H 0.6204(17) 0.2269(15) 0.7372(16) 0.039(5) Uiso 1 1 d
H7 H 0.2448(15) -0.1932(13) 0.6913(15) 0.028(5) Uiso 1 1 d
H8 H 0.1637(16) -0.2236(15) 0.5817(16) 0.040(5) Uiso 1 1 d
H9 H 0.0900(16) -0.0866(13) 0.5112(16) 0.035(5) Uiso 1 1 d
H10 H 0.1016(15) 0.0716(14) 0.5546(15) 0.033(5) Uiso 1 1 d
H12 H 0.2400(15) 0.1796(13) 0.5211(16) 0.031(5) Uiso 1 1 d
H14 H 0.3161(16) 0.3530(14) 0.4557(17) 0.040(5) Uiso 1 1 d
H15 H 0.3162(17) 0.5023(15) 0.5567(17) 0.046(6) Uiso 1 1 d
H19 H 0.2885(15) 0.6742(14) 0.8015(15) 0.032(5) Uiso 1 1 d
H20 H 0.4901(16) 0.6592(14) 0.7531(16) 0.038(5) Uiso 1 1 d
H22 H 0.6510(15) 0.5199(13) 0.7022(14) 0.028(4) Uiso 1 1 d
H24 H 0.8208(17) 0.4759(16) 0.5743(17) 0.046(6) Uiso 1 1 d
H25 H 1.001(2) 0.4178(17) 0.535(2) 0.063(7) Uiso 1 1 d
H26 H 1.0397(18) 0.2579(14) 0.5813(17) 0.043(5) Uiso 1 1 d
H27 H 0.8965(14) 0.1509(13) 0.6640(14) 0.027(4) Uiso 1 1 d
H31 H 0.2500(16) -0.0081(14) 1.0752(16) 0.037(5) Uiso 1 1 d
H32 H 0.063(2) 0.0364(17) 1.194(2) 0.061(7) Uiso 1 1 d
H33 H -0.038(2) 0.1494(17) 1.136(2) 0.061(7) Uiso 1 1 d
H34 H 0.0460(18) 0.2298(16) 0.9691(18) 0.050(6) Uiso 1 1 d
H35 H 0.2353(16) 0.1895(14) 0.8467(17) 0.038(5) Uiso 1 1 d
H37 H 0.3753(16) 0.2814(14) 0.8812(16) 0.036(5) Uiso 1 1 d
H38 H 0.3695(17) 0.4116(15) 0.9829(17) 0.044(6) Uiso 1 1 d
H39 H 0.4453(16) 0.3888(15) 1.1035(17) 0.042(5) Uiso 1 1 d
H40 H 0.5254(15) 0.2324(13) 1.1218(16) 0.034(5) Uiso 1 1 d
H41 H 0.5401(17) 0.1058(15) 1.0118(17) 0.045(6) Uiso 1 1 d
H42A H 0.0815(17) 0.4088(14) 0.9232(16) 0.038(5) Uiso 1 1 d
H42B H 0.2043(16) 0.3745(14) 0.9056(16) 0.037(5) Uiso 1 1 d
H42C H 0.1403(15) 0.4768(13) 0.9655(16) 0.033(5) Uiso 1 1 d
H43A H 0.0522(18) 0.5502(15) 0.8151(17) 0.045(6) Uiso 1 1 d
H43B H 0.1520(17) 0.6099(15) 0.7284(18) 0.042(5) Uiso 1 1 d
H43C H 0.1044(17) 0.6208(15) 0.8627(17) 0.043(5) Uiso 1 1 d
H45A H 0.435(2) 0.1020(17) 0.602(2) 0.057(7) Uiso 1 1 d
H45B H 0.564(2) 0.1105(16) 0.5209(18) 0.053(6) Uiso 1 1 d
H45C H 0.4762(17) 0.1500(14) 0.4808(18) 0.042(6) Uiso 1 1 d
H46A H 0.625(2) 0.3022(17) 0.4983(19) 0.059(7) Uiso 1 1 d
H46B H 0.5254(19) 0.3797(18) 0.5306(19) 0.058(7) Uiso 1 1 d
H46C H 0.5561(17) 0.3066(15) 0.4368(19) 0.047(6) Uiso 1 1 d
H48A H -0.269(3) 0.370(2) 0.870(3) 0.092(10) Uiso 1 1 d
H48B H -0.306(3) 0.389(3) 0.975(4) 0.132(14) Uiso 1 1 d
H48C H -0.214(2) 0.456(2) 0.892(2) 0.083(9) Uiso 1 1 d
H49A H -0.205(3) 0.191(2) 0.900(3) 0.098(11) Uiso 1 1 d
H49B H -0.112(2) 0.173(2) 0.925(2) 0.078(9) Uiso 1 1 d
H49C H -0.229(3) 0.208(3) 1.017(3) 0.123(14) Uiso 1 1 d
H51A H 0.776(3) 0.820(2) 0.787(3) 0.093(11) Uiso 1 1 d
H51B H 0.761(4) 0.841(3) 0.683(4) 0.153(16) Uiso 1 1 d
H51C H 0.881(3) 0.830(2) 0.677(3) 0.100(11) Uiso 1 1 d
H52A H 0.867(2) 0.6650(18) 0.820(2) 0.067(8) Uiso 1 1 d
H52B H 0.887(3) 0.576(3) 0.740(3) 0.132(15) Uiso 1 1 d
H52C H 0.967(3) 0.663(3) 0.696(3) 0.116(13) Uiso 1 1 d

loop_
_atom_site_aniso_label
_atom_site_aniso_U_11
_atom_site_aniso_U_22
_atom_site_aniso_U_33
_atom_site_aniso_U_23
_atom_site_aniso_U_13
_atom_site_aniso_U_12
S1 0.0290(2) 0.02275(19) 0.0306(2) -0.00467(15) -0.01431(17) 0.00084(15)
O1 0.0482(8) 0.0225(6) 0.0473(8) -0.0057(5) -0.0293(6) 0.0002(5)
O2 0.0306(6) 0.0279(6) 0.0480(8) 0.0014(5) -0.0185(6) 0.0021(5)
N1 0.0308(7) 0.0233(7) 0.0305(7) -0.0047(6) -0.0157(6) -0.0011(6)
N2 0.0275(7) 0.0263(7) 0.0328(7) -0.0029(6) -0.0159(6) -0.0007(5)
N3 0.0247(7) 0.0254(7) 0.0282(7) 0.0018(6) -0.0125(6) -0.0027(5)
N4 0.0256(7) 0.0203(7) 0.0298(7) -0.0026(5) -0.0143(6) 0.0004(5)
N5 0.0245(7) 0.0256(7) 0.0318(7) 0.0003(5) -0.0147(6) -0.0015(5)
N6 0.0239(7) 0.0225(7) 0.0345(8) -0.0003(6) -0.0141(6) 0.0002(5)
C1 0.0287(8) 0.0222(8) 0.0259(8) 0.0015(6) -0.0131(7) -0.0018(6)
C2 0.0303(8) 0.0201(7) 0.0231(8) 0.0019(6) -0.0143(7) -0.0016(6)
C3 0.0301(8) 0.0212(7) 0.0235(8) 0.0023(6) -0.0147(7) -0.0019(6)
C4 0.0320(8) 0.0204(7) 0.0279(8) 0.0001(6) -0.0164(7) -0.0005(6)
C5 0.0298(8) 0.0221(8) 0.0237(8) 0.0012(6) -0.0107(7) -0.0045(6)
C6 0.0215(7) 0.0296(8) 0.0240(8) -0.0041(6) -0.0073(6) -0.0034(6)
C7 0.0258(8) 0.0273(8) 0.0276(8) -0.0027(7) -0.0080(7) -0.0038(6)
C8 0.0321(9) 0.0312(9) 0.0340(9) -0.0071(7) -0.0120(8) -0.0075(7)
C9 0.0343(9) 0.0406(10) 0.0348(9) -0.0061(8) -0.0181(8) -0.0068(8)
C10 0.0305(9) 0.0346(9) 0.0329(9) -0.0019(7) -0.0160(8) -0.0033(7)
C11 0.0245(8) 0.0286(8) 0.0268(8) -0.0048(6) -0.0089(7) -0.0033(6)
C12 0.0261(8) 0.0309(9) 0.0304(9) -0.0017(7) -0.0165(7) -0.0007(6)
C13 0.0259(8) 0.0299(8) 0.0317(9) -0.0003(7) -0.0174(7) -0.0017(6)
C14 0.0380(10) 0.0354(9) 0.0294(9) 0.0022(7) -0.0187(8) -0.0068(7)
C15 0.0391(10) 0.0309(9) 0.0336(9) 0.0049(7) -0.0204(8) -0.0109(7)
C16 0.0245(8) 0.0260(8) 0.0320(9) 0.0007(6) -0.0160(7) -0.0014(6)
C17 0.0231(8) 0.0248(8) 0.0305(8) -0.0022(6) -0.0122(7) 0.0006(6)
C18 0.0262(8) 0.0240(8) 0.0240(8) -0.0017(6) -0.0130(7) 0.0025(6)
C19 0.0316(8) 0.0212(8) 0.0257(8) -0.0031(6) -0.0142(7) 0.0024(6)
C20 0.0329(9) 0.0233(8) 0.0261(8) -0.0022(6) -0.0157(7) -0.0035(7)
C21 0.0273(8) 0.0238(8) 0.0247(8) -0.0008(6) -0.0140(7) -0.0025(6)
C22 0.0284(8) 0.0254(8) 0.0269(8) 0.0015(6) -0.0154(7) -0.0047(6)
C23 0.0247(8) 0.0272(8) 0.0321(9) -0.0021(7) -0.0148(7) -0.0020(6)
C24 0.0299(9) 0.0277(9) 0.0507(11) 0.0023(8) -0.0179(8) -0.0033(7)
C25 0.0255(9) 0.0339(10) 0.0718(15) 0.0032(10) -0.0170(10) -0.0057(8)
C26 0.0243(9) 0.0359(10) 0.0632(13) -0.0040(9) -0.0205(9) 0.0000(7)
C27 0.0304(9) 0.0275(9) 0.0416(10) -0.0042(7) -0.0204(8) 0.0018(7)
C28 0.0267(8) 0.0248(8) 0.0286(8) -0.0038(6) -0.0145(7) -0.0024(6)
C29 0.0308(8) 0.0250(8) 0.0257(8) -0.0025(6) -0.0153(7) -0.0003(6)
C30 0.0290(8) 0.0246(8) 0.0224(8) -0.0026(6) -0.0101(7) -0.0054(6)
C31 0.0454(11) 0.0362(10) 0.0292(9) 0.0048(7) -0.0134(8) -0.0053(8)
C32 0.0505(13) 0.0568(14) 0.0331(11) 0.0082(10) -0.0030(10) -0.0118(10)
C33 0.0327(11) 0.0518(13) 0.0461(12) -0.0032(10) 0.0018(9) -0.0041(9)
C34 0.0304(10) 0.0401(11) 0.0463(11) -0.0007(9) -0.0106(9) 0.0020(8)
C35 0.0298(9) 0.0310(9) 0.0283(9) 0.0013(7) -0.0090(7) -0.0026(7)
C36 0.0257(8) 0.0255(8) 0.0229(8) -0.0020(6) -0.0097(6) -0.0038(6)
C37 0.0376(9) 0.0301(9) 0.0311(9) -0.0045(7) -0.0199(8) 0.0019(7)
C38 0.0442(10) 0.0285(9) 0.0361(10) -0.0060(7) -0.0211(9) 0.0038(8)
C39 0.0440(10) 0.0309(9) 0.0344(10) -0.0098(7) -0.0198(8) -0.0012(8)
C40 0.0508(11) 0.0370(10) 0.0365(10) -0.0047(8) -0.0289(9) -0.0030(8)
C41 0.0388(10) 0.0261(8) 0.0336(9) 0.0007(7) -0.0207(8) -0.0011(7)
C42 0.0286(9) 0.0343(9) 0.0286(9) -0.0020(7) -0.0094(7) -0.0037(7)
C43 0.0293(9) 0.0320(9) 0.0499(12) -0.0048(8) -0.0209(9) 0.0041(7)
O3 0.0295(6) 0.0311(6) 0.0255(6) -0.0013(5) -0.0115(5) -0.0014(5)
C44 0.0256(8) 0.0287(8) 0.0293(9) 0.0005(7) -0.0142(7) 0.0003(6)
C45 0.0351(10) 0.0319(9) 0.0314(9) -0.0023(7) -0.0099(8) -0.0037(8)
C46 0.0359(10) 0.0325(10) 0.0310(10) -0.0002(7) -0.0122(8) -0.0048(8)
O4 0.0509(10) 0.0576(10) 0.0939(13) -0.0002(9) -0.0388(10) -0.0121(8)
C47 0.0478(12) 0.0471(11) 0.0409(11) -0.0028(9) -0.0221(9) -0.0097(9)
C48 0.0522(14) 0.0570(15) 0.0512(14) -0.0042(11) -0.0272(12) -0.0053(11)
C49 0.083(2) 0.0467(14) 0.083(2) 0.0062(13) -0.0526(19) -0.0164(14)
O5 0.0582(10) 0.0804(12) 0.0572(10) -0.0201(8) -0.0264(8) -0.0190(9)
C50 0.0345(10) 0.0425(11) 0.0429(11) -0.0055(8) -0.0183(9) -0.0023(8)
C51 0.078(2) 0.0432(14) 0.105(3) -0.0159(15) -0.053(2) 0.0067(13)
C52 0.078(2) 0.071(2) 0.088(2) 0.0153(17) -0.0514(19) 0.0039(16)

loop_
_atom_type_symbol
_atom_type_description
_atom_type_scat_dispersion_real
_atom_type_scat_dispersion_imag
_atom_type_scat_source
C C 0.0033 0.0016 'International Tables Vol C Tables 4.2.6.8 and 6.1.1.4'
H H 0.0000 0.0000 'International Tables Vol C Tables 4.2.6.8 and 6.1.1.4'
N N 0.0061 0.0033 'International Tables Vol C Tables 4.2.6.8 and 6.1.1.4'
O O 0.0106 0.0060 'International Tables Vol C Tables 4.2.6.8 and 6.1.1.4'
S S 0.1246 0.1234 'International Tables Vol C Tables 4.2.6.8 and 6.1.1.4'

loop_
_geom_angle_atom_site_label_1
_geom_angle_atom_site_label_2
_geom_angle_atom_site_label_3
_geom_angle
C4 S1 C1 91.29(8)
C5 N1 C6 128.07(14)
C5 N1 H1N 116.5(12)
C6 N1 H1N 113.3(12)
C12 N2 C11 117.60(14)
C16 N3 C13 109.88(14)
C16 N3 H3N 125.5(14)
C13 N3 H3N 124.0(14)
C18 N4 C21 109.48(13)
C18 N4 H4N 124.4(11)
C21 N4 H4N 125.9(11)
C22 N5 C23 117.94(14)
C29 N6 C28 128.68(14)
C29 N6 H6N 117.7(13)
C28 N6 H6N 113.5(13)
C2 C1 C5 131.98(15)
C2 C1 S1 112.25(12)
C5 C1 S1 115.39(11)
C1 C2 C3 111.95(14)
C1 C2 C30 124.11(14)
C3 C2 C30 123.94(14)
C4 C3 C2 112.11(14)
C4 C3 C36 123.17(14)
C2 C3 C36 124.72(14)
C3 C4 C29 128.83(14)
C3 C4 S1 112.29(12)
C29 C4 S1 118.49(12)
O1 C5 N1 124.30(15)
O1 C5 C1 121.67(15)
N1 C5 C1 113.83(13)
C7 C6 C11 120.09(15)
C7 C6 N1 124.24(15)
C11 C6 N1 115.62(14)
C8 C7 C6 119.84(16)
C8 C7 H7 121.3(11)
C6 C7 H7 118.9(11)
C9 C8 C7 120.39(16)
C9 C8 H8 120.7(11)
C7 C8 H8 118.9(11)
C8 C9 C10 120.02(17)
C8 C9 H9 121.4(11)
C10 C9 H9 118.6(11)
C9 C10 C11 120.71(17)
C9 C10 H10 121.2(11)
C11 C10 H10 118.1(11)
C10 C11 C6 118.95(15)
C10 C11 N2 123.41(15)
C6 C11 N2 117.62(14)
N2 C12 C13 123.83(16)
N2 C12 H12 121.2(11)
C13 C12 H12 115.0(11)
N3 C13 C14 107.13(15)
N3 C13 C12 124.73(15)
C14 C13 C12 127.70(16)
C13 C14 C15 107.56(16)
C13 C14 H14 123.9(12)
C15 C14 H14 128.5(12)
C16 C15 C14 107.88(15)
C16 C15 H15 124.3(13)
C14 C15 H15 127.8(13)
N3 C16 C15 107.55(14)
N3 C16 C17 123.79(14)
C15 C16 C17 128.65(15)
C18 C17 C16 108.75(13)
C18 C17 C42 108.89(13)
C16 C17 C42 112.05(13)
C18 C17 C43 109.68(13)
C16 C17 C43 109.17(14)
C42 C17 C43 108.28(14)
N4 C18 C19 107.71(14)
N4 C18 C17 121.90(14)
C19 C18 C17 130.32(14)
C18 C19 C20 107.69(14)
C18 C19 H19 129.1(11)
C20 C19 H19 123.2(11)
C21 C20 C19 107.70(14)
C21 C20 H20 124.7(12)
C19 C20 H20 127.5(12)
N4 C21 C20 107.42(14)
N4 C21 C22 125.23(14)
C20 C21 C22 127.35(15)
N5 C22 C21 123.99(15)
N5 C22 H22 122.5(10)
C21 C22 H22 113.5(10)
C24 C23 C28 118.77(15)
C24 C23 N5 124.63(15)
C28 C23 N5 116.58(14)
C25 C24 C23 120.55(17)
C25 C24 H24 119.4(12)
C23 C24 H24 120.0(12)
C26 C25 C24 120.13(18)
C26 C25 H25 120.5(14)
C24 C25 H25 119.3(14)
C25 C26 C27 120.78(17)
C25 C26 H26 119.0(12)
C27 C26 H26 120.2(12)
C26 C27 C28 119.54(16)
C26 C27 H27 121.5(10)
C28 C27 H27 118.9(10)
C27 C28 C23 120.14(15)
C27 C28 N6 123.94(15)
C23 C28 N6 115.92(14)
O2 C29 N6 124.85(15)
O2 C29 C4 122.48(14)
N6 C29 C4 112.62(13)
C35 C30 C31 118.93(16)
C35 C30 C2 120.26(14)
C31 C30 C2 120.81(15)
C30 C31 C32 120.09(19)
C30 C31 H31 119.2(12)
C32 C31 H31 120.7(11)
C33 C32 C31 120.3(2)
C33 C32 H32 121.9(15)
C31 C32 H32 117.8(15)
C34 C33 C32 120.0(2)
C34 C33 H33 120.5(15)
C32 C33 H33 119.5(15)
C33 C34 C35 120.1(2)
C33 C34 H34 118.6(13)
C35 C34 H34 121.3(13)
C30 C35 C34 120.55(17)
C30 C35 H35 121.2(11)
C34 C35 H35 118.3(11)
C37 C36 C41 118.80(15)
C37 C36 C3 120.84(14)
C41 C36 C3 120.30(14)
C36 C37 C38 120.60(16)
C36 C37 H37 118.8(11)
C38 C37 H37 120.6(11)
C39 C38 C37 120.22(17)
C39 C38 H38 120.6(12)
C37 C38 H38 119.1(12)
C38 C39 C40 119.66(16)
C38 C39 H39 120.2(12)
C40 C39 H39 120.1(12)
C41 C40 C39 120.10(17)
C41 C40 H40 119.5(11)
C39 C40 H40 120.4(11)
C40 C41 C36 120.59(16)
C40 C41 H41 119.6(12)
C36 C41 H41 119.7(12)
C17 C42 H42A 110.4(11)
C17 C42 H42B 110.9(11)
H42A C42 H42B 109.9(16)
C17 C42 H42C 108.2(10)
H42A C42 H42C 108.6(15)
H42B C42 H42C 108.9(15)
C17 C43 H43A 108.7(12)
C17 C43 H43B 108.6(11)
H43A C43 H43B 107.4(17)
C17 C43 H43C 112.6(11)
H43A C43 H43C 109.7(17)
H43B C43 H43C 109.6(16)
O3 C44 C46 121.74(15)
O3 C44 C45 121.24(15)
C46 C44 C45 116.99(15)
C44 C45 H45A 110.2(13)
C44 C45 H45B 109.1(13)
H45A C45 H45B 108.4(18)
C44 C45 H45C 109.3(12)
H45A C45 H45C 108.7(18)
H45B C45 H45C 111.0(18)
C44 C46 H46A 105.9(14)
C44 C46 H46B 111.3(14)
H46A C46 H46B 106.6(19)
C44 C46 H46C 109.2(13)
H46A C46 H46C 111.3(19)
H46B C46 H46C 112.3(19)
O4 C47 C48 121.4(2)
O4 C47 C49 122.2(2)
C48 C47 C49 116.5(2)
C47 C48 H48A 117(2)
C47 C48 H48B 113(2)
H48A C48 H48B 93(3)
C47 C48 H48C 110.1(16)
H48A C48 H48C 115(3)
H48B C48 H48C 107(3)
C47 C49 H49A 113(2)
C47 C49 H49B 111.8(18)
H49A C49 H49B 105(3)
C47 C49 H49C 110(2)
H49A C49 H49C 107(3)
H49B C49 H49C 109(3)
O5 C50 C51 121.4(2)
O5 C50 C52 121.7(2)
C51 C50 C52 116.9(2)
C50 C51 H51A 105(2)
C50 C51 H51B 113(2)
H51A C51 H51B 109(3)
C50 C51 H51C 110.0(19)
H51A C51 H51C 106(3)
H51B C51 H51C 113(3)
C50 C52 H52A 106.6(15)
C50 C52 H52B 110(2)
H52A C52 H52B 111(3)
C50 C52 H52C 108(2)
H52A C52 H52C 106(3)
H52B C52 H52C 114(3)

loop_
_geom_bond_atom_site_label_1
_geom_bond_atom_site_label_2
_geom_bond_distance
S1 C4 1.7212(16)
S1 C1 1.7306(16)
O1 C5 1.2271(19)
O2 C29 1.2225(19)
N1 C5 1.360(2)
N1 C6 1.418(2)
N1 H1N 0.89(2)
N2 C12 1.286(2)
N2 C11 1.423(2)
N3 C16 1.364(2)
N3 C13 1.380(2)
N3 H3N 0.88(2)
N4 C18 1.372(2)
N4 C21 1.383(2)
N4 H4N 0.930(18)
N5 C22 1.291(2)
N5 C23 1.420(2)
N6 C29 1.363(2)
N6 C28 1.411(2)
N6 H6N 0.85(2)
C1 C2 1.376(2)
C1 C5 1.498(2)
C2 C3 1.435(2)
C2 C30 1.493(2)
C3 C4 1.379(2)
C3 C36 1.491(2)
C4 C29 1.497(2)
C6 C7 1.396(2)
C6 C11 1.410(2)
C7 C8 1.394(2)
C7 H7 0.954(18)
C8 C9 1.383(3)
C8 H8 1.01(2)
C9 C10 1.392(2)
C9 H9 1.004(19)
C10 C11 1.395(2)
C10 H10 0.948(19)
C12 C13 1.435(2)
C12 H12 0.967(19)
C13 C14 1.382(2)
C14 C15 1.406(2)
C14 H14 0.96(2)
C15 C16 1.379(2)
C15 H15 0.96(2)
C16 C17 1.523(2)
C17 C18 1.519(2)
C17 C42 1.538(2)
C17 C43 1.545(2)
C18 C19 1.387(2)
C19 C20 1.407(2)
C19 H19 0.968(19)
C20 C21 1.386(2)
C20 H20 0.96(2)
C21 C22 1.438(2)
C22 H22 1.019(18)
C23 C24 1.398(2)
C23 C28 1.411(2)
C24 C25 1.390(3)
C24 H24 0.97(2)
C25 C26 1.379(3)
C25 H25 0.97(2)
C26 C27 1.388(3)
C26 H26 0.97(2)
C27 C28 1.400(2)
C27 H27 0.969(18)
C30 C35 1.387(2)
C30 C31 1.390(2)
C31 C32 1.391(3)
C31 H31 0.98(2)
C32 C33 1.381(3)
C32 H32 0.94(2)
C33 C34 1.369(3)
C33 H33 0.92(2)
C34 C35 1.393(2)
C34 H34 0.96(2)
C35 H35 0.98(2)
C36 C37 1.388(2)
C36 C41 1.395(2)
C37 C38 1.392(2)
C37 H37 0.96(2)
C38 C39 1.380(3)
C38 H38 0.96(2)
C39 C40 1.391(3)
C39 H39 0.98(2)
C40 C41 1.386(2)
C40 H40 0.972(19)
C41 H41 0.97(2)
C42 H42A 0.98(2)
C42 H42B 0.99(2)
C42 H42C 1.016(19)
C43 H43A 0.97(2)
C43 H43B 1.01(2)
C43 H43C 1.03(2)
O3 C44 1.224(2)
C44 C46 1.498(2)
C44 C45 1.503(2)
C45 H45A 1.00(2)
C45 H45B 0.96(2)
C45 H45C 0.98(2)
C46 H46A 0.96(2)
C46 H46B 0.97(2)
C46 H46C 0.93(2)
O4 C47 1.211(2)
C47 C48 1.489(3)
C47 C49 1.498(3)
C48 H48A 0.89(3)
C48 H48B 0.95(4)
C48 H48C 1.02(3)
C49 H49A 0.93(3)
C49 H49B 0.94(3)
C49 H49C 0.96(4)
O5 C50 1.207(2)
C50 C51 1.480(3)
C50 C52 1.486(3)
C51 H51A 0.94(3)
C51 H51B 0.99(5)
C51 H51C 0.97(3)
C52 H52A 1.02(3)
C52 H52B 0.95(4)
C52 H52C 0.98(4)

loop_
_geom_torsion_atom_site_label_1
_geom_torsion_atom_site_label_2
_geom_torsion_atom_site_label_3
_geom_torsion_atom_site_label_4
_geom_torsion
C4 S1 C1 C2 -2.77(12)
C4 S1 C1 C5 170.99(12)
C5 C1 C2 C3 -170.76(15)
S1 C1 C2 C3 1.65(17)
C5 C1 C2 C30 9.5(3)
S1 C1 C2 C30 -178.07(12)
C1 C2 C3 C4 0.78(19)
C30 C2 C3 C4 -179.50(14)
C1 C2 C3 C36 -178.98(14)
C30 C2 C3 C36 0.7(2)
C2 C3 C4 C29 169.75(15)
C36 C3 C4 C29 -10.5(3)
C2 C3 C4 S1 -2.87(17)
C36 C3 C4 S1 176.89(12)
C1 S1 C4 C3 3.22(12)
C1 S1 C4 C29 -170.24(13)
C6 N1 C5 O1 -15.2(3)
C6 N1 C5 C1 159.72(15)
C2 C1 C5 O1 -144.64(18)
S1 C1 C5 O1 43.1(2)
C2 C1 C5 N1 40.3(2)
S1 C1 C5 N1 -131.89(13)
C5 N1 C6 C7 26.2(3)
C5 N1 C6 C11 -151.20(16)
C11 C6 C7 C8 -0.4(2)
N1 C6 C7 C8 -177.65(15)
C6 C7 C8 C9 0.0(3)
C7 C8 C9 C10 0.3(3)
C8 C9 C10 C11 -0.1(3)
C9 C10 C11 C6 -0.3(2)
C9 C10 C11 N2 -178.62(16)
C7 C6 C11 C10 0.6(2)
N1 C6 C11 C10 178.03(15)
C7 C6 C11 N2 178.97(14)
N1 C6 C11 N2 -3.6(2)
C12 N2 C11 C10 -45.8(2)
C12 N2 C11 C6 135.90(16)
C11 N2 C12 C13 179.11(14)
C16 N3 C13 C14 -0.48(18)
C16 N3 C13 C12 172.46(15)
N2 C12 C13 N3 -6.6(3)
N2 C12 C13 C14 164.88(17)
N3 C13 C14 C15 0.53(19)
C12 C13 C14 C15 -172.14(16)
C13 C14 C15 C16 -0.4(2)
C13 N3 C16 C15 0.24(18)
C13 N3 C16 C17 -178.86(14)
C14 C15 C16 N3 0.10(19)
C14 C15 C16 C17 179.13(15)
N3 C16 C17 C18 128.04(15)
C15 C16 C17 C18 -50.9(2)
N3 C16 C17 C42 7.6(2)
C15 C16 C17 C42 -171.29(17)
N3 C16 C17 C43 -112.33(17)
C15 C16 C17 C43 68.8(2)
C21 N4 C18 C19 -0.25(18)
C21 N4 C18 C17 -177.40(14)
C16 C17 C18 N4 -48.78(19)
C42 C17 C18 N4 73.59(18)
C43 C17 C18 N4 -168.09(15)
C16 C17 C18 C19 134.79(17)
C42 C17 C18 C19 -102.85(19)
C43 C17 C18 C19 15.5(2)
N4 C18 C19 C20 0.44(18)
C17 C18 C19 C20 177.26(16)
C18 C19 C20 C21 -0.47(18)
C18 N4 C21 C20 -0.04(18)
C18 N4 C21 C22 -179.73(15)
C19 C20 C21 N4 0.31(18)
C19 C20 C21 C22 179.99(15)
C23 N5 C22 C21 178.44(15)
N4 C21 C22 N5 0.1(3)
C20 C21 C22 N5 -179.53(16)
C22 N5 C23 C24 -28.8(2)
C22 N5 C23 C28 152.96(15)
C28 C23 C24 C25 -3.0(3)
N5 C23 C24 C25 178.83(18)
C23 C24 C25 C26 0.8(3)
C24 C25 C26 C27 0.8(3)
C25 C26 C27 C28 0.0(3)
C26 C27 C28 C23 -2.2(3)
C26 C27 C28 N6 178.37(17)
C24 C23 C28 C27 3.7(2)
N5 C23 C28 C27 -177.96(15)
C24 C23 C28 N6 -176.86(16)
N5 C23 C28 N6 1.5(2)
C29 N6 C28 C27 -9.1(3)
C29 N6 C28 C23 171.45(16)
C28 N6 C29 O2 3.5(3)
C28 N6 C29 C4 -174.09(15)
C3 C4 C29 O2 138.79(18)
S1 C4 C29 O2 -49.0(2)
C3 C4 C29 N6 -43.6(2)
S1 C4 C29 N6 128.66(13)
C1 C2 C30 C35 -90.8(2)
C3 C2 C30 C35 89.5(2)
C1 C2 C30 C31 89.2(2)
C3 C2 C30 C31 -90.5(2)
C35 C30 C31 C32 1.5(3)
C2 C30 C31 C32 -178.51(18)
C30 C31 C32 C33 0.5(3)
C31 C32 C33 C34 -1.4(4)
C32 C33 C34 C35 0.3(3)
C31 C30 C35 C34 -2.6(3)
C2 C30 C35 C34 177.42(16)
C33 C34 C35 C30 1.7(3)
C4 C3 C36 C37 115.11(19)
C2 C3 C36 C37 -65.2(2)
C4 C3 C36 C41 -62.2(2)
C2 C3 C36 C41 117.52(18)
C41 C36 C37 C38 1.7(3)
C3 C36 C37 C38 -175.65(16)
C36 C37 C38 C39 -1.3(3)
C37 C38 C39 C40 0.0(3)
C38 C39 C40 C41 0.9(3)
C39 C40 C41 C36 -0.5(3)
C37 C36 C41 C40 -0.8(3)
C3 C36 C41 C40 176.58(16)

loop_
_cod_related_entry_id
_cod_related_entry_database
_cod_related_entry_code
1 ChemSpider 30651749
